data_1511925
loop_
_publ_author_name
'Schwartz, Brett D.'
'Matou\<sov\'a, Eli\<ska'
'White, Richard'
'Banwell, Martin G.'
'Willis, Anthony C.'

_publ_section_title
;
 A chemoenzymatic total synthesis of the protoilludane aryl ester
 (+)-armillarivin.
;
_journal_issue 8
_journal_name_full 'Organic letters'
_journal_page_first 1934
_journal_page_last 1937
_journal_paper_doi 10.1021/ol400583c
_journal_volume 15
_journal_year 2013
_chemical_absolute_configuration syn
_chemical_compound_source local
_chemical_formula_moiety 'C17 H26 O3'
_chemical_formula_sum 'C17 H26 O3'
_chemical_formula_weight 278.39
_space_group_IT_number 4
_symmetry_cell_setting monoclinic
_symmetry_space_group_name_Hall 'P 2yb'
_symmetry_space_group_name_H-M 'P 1 21 1'
_atom_sites_solution_hydrogens geom
_atom_sites_solution_primary direct
_audit_creation_date 08-09-05
_audit_creation_method CRYSTALS_ver_12.85
_audit_update_record
;
2008-09-08 - Report on C17 H26 O3
             by Anthony C. Willis
             for  Richard White and Martin Banwell

2008-09-08 - passes checkcif tests with minor warnings  
;
_cell_angle_alpha 90
_cell_angle_beta 108.2851(13)
_cell_angle_gamma 90
_cell_formula_units_Z 2
_cell_length_a 9.4020(2)
_cell_length_b 8.0960(2)
_cell_length_c 10.9386(2)
_cell_measurement_reflns_used 18624
_cell_measurement_temperature 200
_cell_measurement_theta_max 30
_cell_measurement_theta_min 2.6
_cell_volume 790.59(3)
_computing_cell_refinement 'DENZO/SCALEPACK (Otwinowski & Minor, 1997)'
_computing_data_collection 'COLLECT (Nonius, 1997-2001).'
_computing_data_reduction 'DENZO/SCALEPACK (Otwinowski & Minor, 1997)'
_computing_molecular_graphics
; 
ORTEP-II (Johnson 1976) in teXsan (MSC, 1992-1997)
;
_computing_publication_material 'CRYSTALS (Betteridge et al., 2003)'
_computing_structure_refinement 'CRYSTALS (Betteridge et al., 2003)'
_computing_structure_solution 'SIR92 (Altomare et al., 1994)'
_diffrn_ambient_temperature 200
_diffrn_measured_fraction_theta_full 0.989
_diffrn_measured_fraction_theta_max 0.988
_diffrn_measurement_device 'Nonius KappaCCD'
_diffrn_measurement_device_type Area
_diffrn_measurement_method ' \f and \w scans with CCD '
_diffrn_radiation_monochromator graphite
_diffrn_radiation_type 'Mo K\a'
_diffrn_radiation_wavelength 0.71073
_diffrn_reflns_av_R_equivalents 0.035
_diffrn_reflns_limit_h_max 13
_diffrn_reflns_limit_h_min -13
_diffrn_reflns_limit_k_max 11
_diffrn_reflns_limit_k_min -11
_diffrn_reflns_limit_l_max 15
_diffrn_reflns_limit_l_min -15
_diffrn_reflns_number 20416
_diffrn_reflns_theta_full 29.402
_diffrn_reflns_theta_max 30.002
_diffrn_reflns_theta_min 3.547
_diffrn_standards_number 0
_exptl_absorpt_coefficient_mu 0.078
_exptl_absorpt_correction_T_max 0.983
_exptl_absorpt_correction_T_min 0.969
_exptl_absorpt_correction_type integration
_exptl_absorpt_process_details
;
via Gaussian method (Coppens, 1970) implemented in maXus (2000)
;
_exptl_crystal_colour colourless
_exptl_crystal_density_diffrn 1.169
_exptl_crystal_density_method 'not measured'
_exptl_crystal_description block
_exptl_crystal_F_000 304
_exptl_crystal_size_max 0.51
_exptl_crystal_size_mid 0.33
_exptl_crystal_size_min 0.27
_refine_diff_density_max 0.21
_refine_diff_density_min -0.20
_refine_ls_abs_structure_details
;
The enantiomer has been assigned by reference to an unchanging chiral
centre in the synthetic procedure.
;
_refine_ls_extinction_method None
_refine_ls_goodness_of_fit_ref 0.9428
_refine_ls_hydrogen_treatment constr
_refine_ls_matrix_type full
_refine_ls_number_parameters 181
_refine_ls_number_reflns 2434
_refine_ls_number_restraints 1
_refine_ls_R_factor_all 0.0396
_refine_ls_R_factor_gt 0.0343
_refine_ls_shift/su_max 0.010143
_refine_ls_structure_factor_coef Fsqd
_refine_ls_weighting_details
;
 Method= Modified Sheldrick 
 w=1/[\s^2^(F^2^) + ( 0.06P)^2^ + 0.00P] 
 ,where P=(max(Fo^2^,0) + 2Fc^2^)/3 
;
_refine_ls_weighting_scheme calc
_refine_ls_wR_factor_all 0.0947
_refine_ls_wR_factor_gt 0.0930
_refine_ls_wR_factor_ref 0.0947
_reflns_limit_h_max 12
_reflns_limit_h_min -13
_reflns_limit_k_max 11
_reflns_limit_k_min 0
_reflns_limit_l_max 15
_reflns_limit_l_min 0
_reflns_number_gt 2104
_reflns_number_total 2434
_reflns_threshold_expression I>2.0\s(I)
_oxford_diffrn_Wilson_B_factor 2.48
_oxford_diffrn_Wilson_scale 0.20
_oxford_refine_ls_r_factor_ref 0.0396
_oxford_refine_ls_scale 2.66(3)
_oxford_reflns_number_all 2434
_oxford_reflns_threshold_expression_ref I>-10.0\s(I)
_oxford_structure_analysis_title '9051636 ban0820'
_cod_data_source_file ol400583c_si_002.cif
_cod_data_source_block ban0820
_cod_depositor_comments
;
The following automatic conversions were performed:

'_symmetry_cell_setting' value 'Monoclinic' changed to 'monoclinic'
according to /home/saulius/struct/CIF-dictionaries/cif_core.dic
dictionary named 'cif_core.dic' version 2.4.2 from 2011-04-26.

Automatic conversion script
Id: cif_fix_values 1891 2012-01-12 08:04:46Z andrius 
;
_cod_original_sg_symbol_H-M 'P 1 21 1 '
_cod_database_code 1511925

loop_
_symmetry_equiv_pos_as_xyz
x,y,z
-x,y+1/2,-z

loop_
_atom_site_label
_atom_site_type_symbol
_atom_site_fract_x
_atom_site_fract_y
_atom_site_fract_z
_atom_site_U_iso_or_equiv
_atom_site_occupancy
_atom_site_adp_type
_atom_site_refinement_flags_posn
O1 O 1.05265(12) 0.4104(2) 0.85655(12) 0.0521 1.0000 Uani .
O2 O 0.56192(13) 0.75208(15) 0.83246(12) 0.0395 1.0000 Uani .
O3 O 0.55286(13) 0.47352(15) 0.83291(11) 0.0376 1.0000 Uani .
C1 C 0.78486(17) 0.44142(19) 0.78278(15) 0.0339 1.0000 Uani .
C2 C 0.94470(19) 0.5007(2) 0.83026(15) 0.0380 1.0000 Uani .
C3 C 0.95651(17) 0.6870(2) 0.84189(18) 0.0399 1.0000 Uani .
C4 C 0.80176(16) 0.76847(18) 0.79003(14) 0.0299 1.0000 Uani .
C5 C 0.71465(19) 0.7032(2) 0.87825(15) 0.0333 1.0000 Uani .
C6 C 0.70813(19) 0.51177(19) 0.87621(16) 0.0346 1.0000 Uani .
C7 C 0.71052(17) 0.51487(18) 0.64765(15) 0.0295 1.0000 Uani .
C8 C 0.72093(16) 0.70774(18) 0.65207(14) 0.0279 1.0000 Uani .
C9 C 0.79545(19) 0.7544(2) 0.54994(15) 0.0388 1.0000 Uani .
C10 C 0.76111(15) 0.6101(3) 0.45351(12) 0.0374 1.0000 Uani .
C11 C 0.78253(19) 0.4621(2) 0.54505(15) 0.0367 1.0000 Uani .
C12 C 0.8686(2) 0.6057(3) 0.37346(17) 0.0577 1.0000 Uani .
C13 C 0.59907(18) 0.6180(3) 0.36495(13) 0.0483 1.0000 Uani .
C14 C 0.47370(17) 0.6167(2) 0.85186(14) 0.0412 1.0000 Uani .
C15 C 0.32417(18) 0.6206(3) 0.7463(2) 0.0610 1.0000 Uani .
C16 C 0.4622(3) 0.6178(3) 0.98722(19) 0.0690 1.0000 Uani .
C17 C 0.81254(18) 0.95650(19) 0.79702(15) 0.0376 1.0000 Uani .
H11 H 0.7816 0.3242 0.7828 0.0411 1.0000 Uiso R
H31 H 1.0045 0.7123 0.9331 0.0475 1.0000 Uiso R
H32 H 1.0259 0.7238 0.7972 0.0471 1.0000 Uiso R
H51 H 0.7584 0.7441 0.9647 0.0415 1.0000 Uiso R
H61 H 0.7591 0.4681 0.9643 0.0407 1.0000 Uiso R
H71 H 0.6027 0.4847 0.6205 0.0339 1.0000 Uiso R
H81 H 0.6204 0.7546 0.6246 0.0326 1.0000 Uiso R
H91 H 0.9035 0.7659 0.5901 0.0489 1.0000 Uiso R
H92 H 0.7562 0.8612 0.5064 0.0502 1.0000 Uiso R
H111 H 0.8916 0.4416 0.5867 0.0461 1.0000 Uiso R
H112 H 0.7349 0.3614 0.4996 0.0472 1.0000 Uiso R
H121 H 0.8450 0.5133 0.3155 0.0917 1.0000 Uiso R
H122 H 0.9735 0.5956 0.4283 0.0929 1.0000 Uiso R
H123 H 0.8602 0.7070 0.3234 0.0924 1.0000 Uiso R
H131 H 0.5773 0.5233 0.3052 0.0692 1.0000 Uiso R
H132 H 0.5834 0.7219 0.3102 0.0686 1.0000 Uiso R
H133 H 0.5255 0.6186 0.4119 0.0673 1.0000 Uiso R
H151 H 0.2663 0.5254 0.7557 0.0934 1.0000 Uiso R
H152 H 0.2727 0.7190 0.7573 0.0924 1.0000 Uiso R
H153 H 0.3445 0.6220 0.6634 0.0931 1.0000 Uiso R
H161 H 0.4108 0.5199 1.0010 0.1167 1.0000 Uiso R
H162 H 0.5620 0.6196 1.0486 0.1159 1.0000 Uiso R
H163 H 0.4107 0.7159 0.9989 0.1170 1.0000 Uiso R
H171 H 0.7141 1.0046 0.7659 0.0567 1.0000 Uiso R
H172 H 0.8584 0.9860 0.8857 0.0573 1.0000 Uiso R
H173 H 0.8757 0.9974 0.7452 0.0560 1.0000 Uiso R

loop_
_atom_site_aniso_label
_atom_site_aniso_U_11
_atom_site_aniso_U_22
_atom_site_aniso_U_33
_atom_site_aniso_U_23
_atom_site_aniso_U_13
_atom_site_aniso_U_12
O1 0.0447(6) 0.0525(7) 0.0532(6) 0.0099(6) 0.0070(5) 0.0177(5)
O2 0.0481(6) 0.0246(5) 0.0550(7) 0.0025(5) 0.0294(6) 0.0007(5)
O3 0.0468(6) 0.0249(5) 0.0465(6) -0.0029(4) 0.0225(5) -0.0040(4)
C1 0.0418(7) 0.0231(6) 0.0366(7) 0.0035(6) 0.0117(6) 0.0026(5)
C2 0.0442(8) 0.0357(8) 0.0313(7) 0.0068(6) 0.0077(6) 0.0072(6)
C3 0.0317(7) 0.0378(8) 0.0432(8) 0.0021(7) 0.0015(6) -0.0018(6)
C4 0.0350(7) 0.0221(6) 0.0311(7) -0.0019(5) 0.0082(5) -0.0037(5)
C5 0.0459(8) 0.0258(6) 0.0286(7) -0.0028(5) 0.0124(6) -0.0033(6)
C6 0.0484(9) 0.0236(6) 0.0317(7) 0.0036(5) 0.0122(7) 0.0001(6)
C7 0.0349(7) 0.0215(6) 0.0314(7) -0.0006(5) 0.0095(6) 0.0000(5)
C8 0.0315(7) 0.0232(6) 0.0286(7) 0.0014(5) 0.0090(5) 0.0010(5)
C9 0.0523(9) 0.0322(7) 0.0359(8) 0.0011(7) 0.0194(7) -0.0080(7)
C10 0.0450(6) 0.0368(6) 0.0335(6) -0.0007(8) 0.0170(5) -0.0002(8)
C11 0.0445(8) 0.0306(7) 0.0362(8) -0.0031(6) 0.0146(6) 0.0047(6)
C12 0.0725(10) 0.0611(10) 0.0540(8) -0.0078(12) 0.0406(8) -0.0082(12)
C13 0.0562(8) 0.0509(8) 0.0338(6) 0.0020(9) 0.0085(6) 0.0032(10)
C14 0.0578(8) 0.0261(6) 0.0523(7) -0.0004(8) 0.0352(6) -0.0022(8)
C15 0.0432(8) 0.0528(10) 0.0927(13) 0.0079(12) 0.0296(8) -0.0012(9)
C16 0.1183(17) 0.0435(9) 0.0755(11) -0.0076(12) 0.0742(13) -0.0121(13)
C17 0.0458(7) 0.0249(6) 0.0416(7) -0.0041(5) 0.0130(6) -0.0076(5)

loop_
_atom_type_symbol
_atom_type_scat_dispersion_real
_atom_type_scat_dispersion_imag
_atom_type_scat_Cromer_Mann_a1
_atom_type_scat_Cromer_Mann_b1
_atom_type_scat_Cromer_Mann_a2
_atom_type_scat_Cromer_Mann_b2
_atom_type_scat_Cromer_Mann_a3
_atom_type_scat_Cromer_Mann_b3
_atom_type_scat_Cromer_Mann_a4
_atom_type_scat_Cromer_Mann_b4
_atom_type_scat_Cromer_Mann_c
_atom_type_scat_source
C 0.0033 0.0016 2.3100 20.8439 1.0200 10.2075 1.5886 0.5687 0.8650 51.6512 0.2156 'International Tables Vol C 4.2.6.8 and 6.1.1.4'
H 0.0000 0.0000 0.4930 10.5109 0.3229 26.1257 0.1402 3.1424 0.0408 57.7998 0.0030 'International Tables Vol C 4.2.6.8 and 6.1.1.4'
O 0.0106 0.0060 3.0485 13.2771 2.2868 5.7011 1.5463 0.3239 0.8670 32.9089 0.2508 'International Tables Vol C 4.2.6.8 and 6.1.1.4'

loop_
_exptl_crystal_face_index_h
_exptl_crystal_face_index_k
_exptl_crystal_face_index_l
_exptl_crystal_face_perp_dist
1 0 0 0.110
-1 0 0 0.220
0 1 0 0.280
0 -1 0 0.230
0 0 1 0.100
0 0 -1 0.170
0 3 4 0.140
2 -6 -3 0.185
3 0 -2 0.132

loop_
_geom_angle_atom_site_label_1
_geom_angle_atom_site_label_2
_geom_angle_atom_site_label_3
_geom_angle
_geom_angle_publ_flag
C5 O2 C14 107.66(12) yes
C6 O3 C14 107.62(11) yes
C2 C1 C6 106.19(13) yes
C2 C1 C7 108.10(12) yes
C6 C1 C7 109.21(12) yes
C2 C1 H11 110.3 no
C6 C1 H11 110.4 no
C7 C1 H11 112.4 no
C1 C2 O1 124.13(16) yes
C1 C2 C3 112.66(14) yes
O1 C2 C3 123.22(17) yes
C2 C3 C4 111.14(14) yes
C2 C3 H31 107.0 no
C4 C3 H31 111.6 no
C2 C3 H32 107.7 no
C4 C3 H32 112.9 no
H31 C3 H32 106.3 no
C3 C4 C5 104.45(12) yes
C3 C4 C8 110.11(12) yes
C5 C4 C8 107.93(11) yes
C3 C4 C17 111.69(12) yes
C5 C4 C17 110.52(12) yes
C8 C4 C17 111.83(12) yes
C4 C5 O2 111.12(13) yes
C4 C5 C6 111.09(15) yes
O2 C5 C6 104.03(14) yes
C4 C5 H51 110.5 no
O2 C5 H51 108.8 no
C6 C5 H51 111.1 no
C1 C6 C5 110.85(15) yes
C1 C6 O3 110.24(13) yes
C5 C6 O3 104.74(14) yes
C1 C6 H61 109.2 no
C5 C6 H61 109.6 no
O3 C6 H61 112.1 no
C1 C7 C8 110.49(13) yes
C1 C7 C11 114.86(12) yes
C8 C7 C11 105.16(14) yes
C1 C7 H71 107.7 no
C8 C7 H71 107.6 no
C11 C7 H71 110.8 no
C4 C8 C7 110.82(13) yes
C4 C8 C9 115.79(12) yes
C7 C8 C9 105.10(14) yes
C4 C8 H81 108.1 no
C7 C8 H81 109.5 no
C9 C8 H81 107.4 no
C8 C9 C10 105.41(12) yes
C8 C9 H91 110.0 no
C10 C9 H91 110.2 no
C8 C9 H92 111.9 no
C10 C9 H92 111.3 no
H91 C9 H92 107.9 no
C9 C10 C11 100.90(10) yes
C9 C10 C12 112.06(15) yes
C11 C10 C12 112.35(16) yes
C9 C10 C13 110.84(15) yes
C11 C10 C13 110.30(14) yes
C12 C10 C13 110.10(12) yes
C7 C11 C10 105.13(12) yes
C7 C11 H111 109.7 no
C10 C11 H111 109.5 no
C7 C11 H112 111.2 no
C10 C11 H112 111.8 no
H111 C11 H112 109.4 no
C10 C12 H121 109.8 no
C10 C12 H122 111.6 no
H121 C12 H122 108.4 no
C10 C12 H123 110.5 no
H121 C12 H123 108.8 no
H122 C12 H123 107.5 no
C10 C13 H131 110.2 no
C10 C13 H132 109.9 no
H131 C13 H132 106.9 no
C10 C13 H133 113.2 no
H131 C13 H133 108.5 no
H132 C13 H133 107.9 no
O2 C14 O3 104.34(9) yes
O2 C14 C15 108.31(15) yes
O3 C14 C15 107.92(16) yes
O2 C14 C16 111.26(15) yes
O3 C14 C16 110.27(16) yes
C15 C14 C16 114.23(14) yes
C14 C15 H151 108.7 no
C14 C15 H152 107.8 no
H151 C15 H152 109.0 no
C14 C15 H153 107.5 no
H151 C15 H153 112.7 no
H152 C15 H153 110.9 no
C14 C16 H161 109.9 no
C14 C16 H162 109.0 no
H161 C16 H162 109.1 no
C14 C16 H163 109.2 no
H161 C16 H163 111.2 no
H162 C16 H163 108.4 no
C4 C17 H171 110.2 no
C4 C17 H172 107.5 no
H171 C17 H172 109.5 no
C4 C17 H173 110.2 no
H171 C17 H173 110.1 no
H172 C17 H173 109.4 no

loop_
_geom_bond_atom_site_label_1
_geom_bond_atom_site_label_2
_geom_bond_distance
_geom_bond_publ_flag
O1 C2 1.210(2) yes
O2 C5 1.421(2) yes
O2 C14 1.4297(19) yes
O3 C6 1.420(2) yes
O3 C14 1.428(2) yes
C1 C2 1.506(2) yes
C1 C6 1.534(2) yes
C1 C7 1.542(2) yes
C1 H11 0.950 no
C2 C3 1.515(2) yes
C3 C4 1.535(2) yes
C3 H31 0.979 no
C3 H32 0.977 no
C4 C5 1.542(2) yes
C4 C8 1.542(2) yes
C4 C17 1.526(2) yes
C5 C6 1.5508(17) yes
C5 H51 0.964 no
C6 H61 0.997 no
C7 C8 1.5643(15) yes
C7 C11 1.542(2) yes
C7 H71 0.993 no
C8 C9 1.540(2) yes
C8 H81 0.975 no
C9 C10 1.538(2) yes
C9 H91 0.976 no
C9 H92 1.000 no
C10 C11 1.534(2) yes
C10 C12 1.5309(19) yes
C10 C13 1.5289(19) yes
C11 H111 0.996 no
C11 H112 0.986 no
C12 H121 0.961 no
C12 H122 0.984 no
C12 H123 0.975 no
C13 H131 0.986 no
C13 H132 1.016 no
C13 H133 0.982 no
C14 C15 1.514(2) yes
C14 C16 1.518(2) yes
C15 H151 0.967 no
C15 H152 0.959 no
C15 H153 0.984 no
C16 H161 0.965 no
C16 H162 0.968 no
C16 H163 0.959 no
C17 H171 0.963 no
C17 H172 0.960 no
C17 H173 0.997 no

loop_
_geom_contact_atom_site_label_1
_geom_contact_atom_site_label_2
_geom_contact_distance
_geom_contact_site_symmetry_2
_geom_contact_publ_flag
O1 C5 3.469(2) 3_747 no
O1 C15 3.578(3) 1_655 no
O3 C16 3.516(3) 3_647 no

loop_
_geom_torsion_atom_site_label_1
_geom_torsion_atom_site_label_2
_geom_torsion_atom_site_label_3
_geom_torsion_atom_site_label_4
_geom_torsion
_geom_torsion_publ_flag
O1 C2 C1 C6 124.0(2) no
O1 C2 C1 C7 -118.9(2) no
O1 C2 C3 C4 174.7(2) no
O2 C5 C4 C3 -172.8(1) no
O2 C5 C4 C8 -55.7(2) no
O2 C5 C4 C17 66.9(1) no
O2 C5 C6 O3 -1.5(2) no
O2 C5 C6 C1 117.4(1) no
O2 C14 O3 C6 32.8(1) no
O3 C6 C1 C2 175.2(1) no
O3 C6 C1 C7 58.8(2) no
O3 C6 C5 C4 -121.1(1) no
O3 C14 O2 C5 -34.0(1) no
C1 C2 C3 C4 -5.3(2) no
C1 C6 O3 C14 -138.5(1) no
C1 C6 C5 C4 -2.3(2) no
C1 C7 C8 C4 -0.2(2) no
C1 C7 C8 C9 125.6(1) no
C1 C7 C11 C10 -148.2(1) no
C2 C1 C6 C5 59.7(2) no
C2 C1 C7 C8 -57.1(2) no
C2 C1 C7 C11 61.6(2) no
C2 C3 C4 C5 62.4(2) no
C2 C3 C4 C8 -53.2(2) no
C2 C3 C4 C17 -178.1(1) no
C3 C2 C1 C6 -56.0(2) no
C3 C2 C1 C7 61.1(2) no
C3 C4 C5 C6 -57.5(1) no
C3 C4 C8 C7 55.5(2) no
C3 C4 C8 C9 -64.0(2) no
C4 C5 O2 C14 141.2(1) no
C4 C8 C7 C11 -124.7(1) no
C4 C8 C9 C10 147.3(1) no
C5 O2 C14 C15 -148.8(1) no
C5 O2 C14 C16 84.9(2) no
C5 C4 C8 C7 -57.9(2) no
C5 C4 C8 C9 -177.5(1) no
C5 C6 O3 C14 -19.2(2) no
C5 C6 C1 C7 -56.7(2) no
C6 O3 C14 C15 147.9(2) no
C6 O3 C14 C16 -86.7(2) no
C6 C1 C7 C8 58.0(2) no
C6 C1 C7 C11 176.8(1) no
C6 C5 O2 C14 21.6(2) no
C6 C5 C4 C8 59.6(1) no
C6 C5 C4 C17 -177.8(1) no
C7 C8 C4 C17 -179.7(1) no
C7 C8 C9 C10 24.7(1) no
C7 C11 C10 C9 41.2(1) no
C7 C11 C10 C12 160.7(1) no
C7 C11 C10 C13 -76.0(2) no
C8 C7 C11 C10 -26.5(1) no
C8 C9 C10 C11 -40.6(1) no
C8 C9 C10 C12 -160.3(1) no
C8 C9 C10 C13 76.2(2) no
C9 C8 C4 C17 60.8(2) no
C9 C8 C7 C11 1.1(1) no
